data_4512972
loop_
_publ_author_name
'Ar\?ic\?i, M\"ursel'
'Ye\,silel, Okan Zafer'
'Ta\,s, Murat'

_publ_section_title
;
 Coordination Polymers Assembled From
 3,3&#x2032;,5,5&#x2032;-Azobenzenetetracarboxylic Acid and Different
 Bis(imidazole) Ligands with Varying Flexibility
;
_journal_issue 6
_journal_name_full 'Crystal Growth &amp; Design'
_journal_page_first 3024
_journal_paper_doi 10.1021/acs.cgd.5b00432
_journal_volume 15
_journal_year 2015
_chemical_formula_moiety 'C14 H14 Cd N3 O6, H2 O'
_chemical_formula_sum 'C14 H16 Cd N3 O7'
_chemical_formula_weight 450.70
_chemical_name_systematic
;
 ?
;
_space_group_crystal_system triclinic
_space_group_IT_number 2
_space_group_name_Hall '-P 1'
_space_group_name_H-M_alt 'P -1'
_symmetry_space_group_name_Hall '-P 1'
_symmetry_space_group_name_H-M 'P -1'
_atom_sites_solution_hydrogens mixed
_audit_creation_date 2015-02-27
_audit_creation_method
;
Olex2 1.2
(compiled 2014.09.19 svn.r3010 for OlexSys, GUI svn.r4874)
;
_cell_angle_alpha 78.93
_cell_angle_beta 75.6950(10)
_cell_angle_gamma 76.4000(10)
_cell_formula_units_Z 2
_cell_length_a 8.53400(10)
_cell_length_b 9.65730(10)
_cell_length_c 10.26020(10)
_cell_measurement_reflns_used 9852
_cell_measurement_temperature 296(2)
_cell_measurement_theta_max 33.38
_cell_measurement_theta_min 2.19
_cell_volume 788.315(15)
_computing_structure_refinement 'SHELXL-2013 (Sheldrick, 2013)'
_diffrn_ambient_temperature 296(2)
_diffrn_measured_fraction_theta_full 0.994
_diffrn_measured_fraction_theta_max 0.994
_diffrn_measurement_device_type 'Bruker APEX-II CCD'
_diffrn_measurement_method '\f and \w scans'
_diffrn_radiation_type MoK\a
_diffrn_radiation_wavelength 0.71073
_diffrn_reflns_av_R_equivalents 0.0144
_diffrn_reflns_av_unetI/netI 0.0109
_diffrn_reflns_laue_measured_fraction_full 0.994
_diffrn_reflns_laue_measured_fraction_max 0.994
_diffrn_reflns_limit_h_max 10
_diffrn_reflns_limit_h_min -10
_diffrn_reflns_limit_k_max 12
_diffrn_reflns_limit_k_min -12
_diffrn_reflns_limit_l_max 12
_diffrn_reflns_limit_l_min -12
_diffrn_reflns_number 15299
_diffrn_reflns_point_group_measured_fraction_full 0.994
_diffrn_reflns_point_group_measured_fraction_max 0.994
_diffrn_reflns_theta_full 25.242
_diffrn_reflns_theta_max 26.372
_diffrn_reflns_theta_min 2.069
_diffrn_source 'fine-focus sealed tube'
_exptl_absorpt_coefficient_mu 1.430
_exptl_absorpt_correction_T_max 0.8702
_exptl_absorpt_correction_T_min 0.7163
_exptl_absorpt_correction_type none
_exptl_crystal_colour yellow
_exptl_crystal_density_diffrn 1.899
_exptl_crystal_density_method 'not measured'
_exptl_crystal_description PRISM
_exptl_crystal_F_000 450
_exptl_crystal_size_max 0.250
_exptl_crystal_size_mid 0.160
_exptl_crystal_size_min 0.100
_refine_diff_density_max 0.937
_refine_diff_density_min -1.063
_refine_diff_density_rms 0.095
_refine_ls_extinction_method none
_refine_ls_goodness_of_fit_ref 1.088
_refine_ls_hydrogen_treatment constr
_refine_ls_matrix_type full
_refine_ls_number_parameters 231
_refine_ls_number_reflns 3195
_refine_ls_number_restraints 62
_refine_ls_restrained_S_all 1.105
_refine_ls_R_factor_all 0.0281
_refine_ls_R_factor_gt 0.0274
_refine_ls_shift/su_max 0.001
_refine_ls_shift/su_mean 0.000
_refine_ls_structure_factor_coef Fsqd
_refine_ls_weighting_details 'w=1/[\s^2^(Fo^2^)+(0.0455P)^2^+1.2935P] where P=(Fo^2^+2Fc^2^)/3'
_refine_ls_weighting_scheme calc
_refine_ls_wR_factor_gt 0.0776
_refine_ls_wR_factor_ref 0.0781
_reflns_Friedel_coverage 0.000
_reflns_number_gt 3097
_reflns_number_total 3195
_reflns_threshold_expression 'I > 2\s(I)'
_cod_data_source_file cg5b00432_si_002.cif
_cod_data_source_block ma1637
_cod_depositor_comments 'Adding full bibliography for 4512970--4512974.cif.'
_cod_original_cell_volume 788.307(15)
_cod_database_code 4512972
_shelxl_version_number 2013-4
_shelx_space_group_comment
;
The symmetry employed for this shelxl refinement is uniquely defined
by the following loop, which should always be used as a source of
symmetry information in preference to the above space-group names.
They are only intended as comments.
;
_shelx_estimated_absorpt_t_min 0.716
_shelx_estimated_absorpt_t_max 0.870

loop_
_space_group_symop_operation_xyz
'x, y, z'
'-x, -y, -z'

loop_
_atom_site_label
_atom_site_type_symbol
_atom_site_fract_x
_atom_site_fract_y
_atom_site_fract_z
_atom_site_U_iso_or_equiv
_atom_site_adp_type
_atom_site_occupancy
_atom_site_site_symmetry_order
_atom_site_calc_flag
_atom_site_refinement_flags_posn
_atom_site_refinement_flags_adp
Cd1 Cd 0.79334(2) 0.97214(2) 0.12219(2) 0.02521(9) Uani 1 1 d . U
O4 O 0.9027(3) 1.1218(2) 0.9207(2) 0.0291(4) Uani 1 1 d . U
O1 O 0.8451(3) 1.1128(2) 0.2468(2) 0.0322(5) Uani 1 1 d . U
O2 O 0.7290(3) 0.9581(3) 0.4064(2) 0.0425(6) Uani 1 1 d . U
O3 O 0.7241(3) 1.0028(3) 0.8977(2) 0.0373(5) Uani 1 1 d . U
O6 O 0.5264(3) 1.1011(3) 0.1548(3) 0.0462(6) Uani 1 1 d . U
H6A H 0.4961 1.1281 0.2346 0.069 Uiso 1 1 d R U
H6B H 0.4601 1.0487 0.1480 0.069 Uiso 1 1 d R U
N3 N 1.0135(3) 1.4506(3) 0.4646(2) 0.0301(5) Uani 1 1 d . U
N1 N 0.7429(4) 0.7506(3) 0.1648(3) 0.0344(6) Uani 1 1 d . U
N2 N 0.7024(4) 0.5425(3) 0.1379(3) 0.0393(6) Uani 1 1 d . U
C2 C 0.8264(4) 1.1410(3) 0.4729(3) 0.0239(5) Uani 1 1 d . U
C7 C 0.7953(3) 1.0884(3) 0.6108(3) 0.0243(5) Uani 1 1 d . U
H7 H 0.7453 1.0090 0.6418 0.029 Uiso 1 1 calc R U
C4 C 0.9340(4) 1.3301(3) 0.5211(3) 0.0266(6) Uani 1 1 d . U
C6 C 0.8385(3) 1.1541(3) 0.7029(3) 0.0240(5) Uani 1 1 d . U
C1 C 0.7956(4) 1.0639(3) 0.3693(3) 0.0271(6) Uani 1 1 d . U
C5 C 0.9076(4) 1.2754(3) 0.6585(3) 0.0276(6) Uani 1 1 d . U
H5 H 0.9360 1.3197 0.7198 0.033 Uiso 1 1 calc R U
C8 C 0.8194(4) 1.0887(3) 0.8497(3) 0.0255(6) Uani 1 1 d . U
C3 C 0.8976(4) 1.2617(3) 0.4280(3) 0.0267(6) Uani 1 1 d . U
H3 H 0.9209 1.2967 0.3358 0.032 Uiso 1 1 calc R U
C11 C 0.7714(4) 0.6572(3) 0.0779(3) 0.0338(7) Uani 1 1 d . U
C13 C 0.6955(5) 0.4209(4) 0.0743(5) 0.0515(10) Uani 1 1 d D U
H13A H 0.6714 0.3416 0.1449 0.062 Uiso 1 1 calc R U
H13B H 0.8029 0.3893 0.0181 0.062 Uiso 1 1 calc R U
C12 C 0.8644(5) 0.6749(4) -0.0645(4) 0.0437(8) Uani 1 1 d . U
H12A H 0.7885 0.7121 -0.1239 0.066 Uiso 1 1 calc R U
H12B H 0.9283 0.5834 -0.0870 0.066 Uiso 1 1 calc R U
H12C H 0.9366 0.7407 -0.0750 0.066 Uiso 1 1 calc R U
C10 C 0.6236(5) 0.5658(4) 0.2689(4) 0.0482(9) Uani 1 1 d . U
H10 H 0.5644 0.5053 0.3340 0.058 Uiso 1 1 calc R U
C9 C 0.6496(5) 0.6933(4) 0.2833(4) 0.0464(9) Uani 1 1 d . U
H9 H 0.6104 0.7364 0.3619 0.056 Uiso 1 1 calc R U
O5 O 1.1083(10) 1.4469(7) 0.3461(6) 0.153(3) Uani 1 1 d . U
C14 C 0.5706(8) 0.4562(6) -0.0099(10) 0.134(4) Uani 1 1 d D U
H14A H 0.6276 0.4897 -0.1005 0.161 Uiso 1 1 calc R U
H14B H 0.5457 0.3647 -0.0151 0.161 Uiso 1 1 calc R U
O7 O 0.3857(5) 1.2359(4) 0.3792(3) 0.0670(9) Uani 1 1 d G .
H7A H 0.3072 1.3049 0.3631 0.100 Uiso 1 1 d G U
H7B H 0.3512 1.1802 0.4500 0.100 Uiso 1 1 d G U

loop_
_atom_site_aniso_label
_atom_site_aniso_U_11
_atom_site_aniso_U_22
_atom_site_aniso_U_33
_atom_site_aniso_U_23
_atom_site_aniso_U_13
_atom_site_aniso_U_12
Cd1 0.03493(14) 0.02890(14) 0.01686(12) -0.00328(8) -0.00622(8) -0.01531(9)
O4 0.0356(11) 0.0386(12) 0.0162(9) -0.0039(8) -0.0078(8) -0.0108(9)
O1 0.0462(12) 0.0376(12) 0.0182(10) -0.0070(8) -0.0079(9) -0.0156(10)
O2 0.0656(16) 0.0410(13) 0.0327(12) -0.0059(10) -0.0146(11) -0.0287(12)
O3 0.0502(14) 0.0461(13) 0.0205(10) 0.0016(9) -0.0059(9) -0.0260(11)
O6 0.0350(12) 0.0659(17) 0.0455(15) -0.0241(13) -0.0056(11) -0.0150(12)
N3 0.0456(14) 0.0285(12) 0.0194(11) -0.0039(9) -0.0030(10) -0.0171(11)
N1 0.0473(15) 0.0332(14) 0.0295(13) -0.0023(11) -0.0114(11) -0.0197(12)
N2 0.0485(16) 0.0302(14) 0.0478(17) -0.0010(12) -0.0229(13) -0.0151(12)
C2 0.0314(14) 0.0246(13) 0.0188(13) -0.0043(10) -0.0084(10) -0.0072(11)
C7 0.0305(13) 0.0262(13) 0.0192(13) -0.0022(10) -0.0060(10) -0.0114(11)
C4 0.0378(15) 0.0242(13) 0.0204(13) -0.0031(10) -0.0062(11) -0.0110(11)
C6 0.0293(13) 0.0282(14) 0.0163(12) -0.0028(10) -0.0058(10) -0.0085(11)
C1 0.0341(14) 0.0272(14) 0.0240(14) -0.0085(11) -0.0108(11) -0.0053(11)
C5 0.0389(15) 0.0299(14) 0.0192(13) -0.0058(11) -0.0080(11) -0.0131(12)
C8 0.0314(14) 0.0281(14) 0.0167(12) -0.0037(10) -0.0041(10) -0.0056(11)
C3 0.0391(15) 0.0267(14) 0.0155(12) -0.0011(10) -0.0058(11) -0.0105(12)
C11 0.0388(16) 0.0299(15) 0.0383(17) -0.0037(13) -0.0156(13) -0.0105(13)
C13 0.063(2) 0.0255(16) 0.079(3) -0.0082(17) -0.040(2) -0.0083(16)
C12 0.0477(19) 0.0420(19) 0.0408(19) -0.0112(15) -0.0060(15) -0.0070(15)
C10 0.061(2) 0.051(2) 0.0392(19) 0.0087(16) -0.0145(17) -0.0327(19)
C9 0.064(2) 0.054(2) 0.0286(16) -0.0023(15) -0.0076(16) -0.0304(19)
O5 0.213(7) 0.125(5) 0.113(4) -0.029(4) 0.033(4) -0.081(5)
C14 0.130(6) 0.062(3) 0.270(11) -0.087(5) -0.152(7) 0.034(3)
O7 0.095(3) 0.061(2) 0.0402(16) -0.0092(14) 0.0074(16) -0.0274(18)

loop_
_atom_type_symbol
_atom_type_description
_atom_type_scat_dispersion_real
_atom_type_scat_dispersion_imag
_atom_type_scat_source
C C 0.0033 0.0016 'International Tables Vol C Tables 4.2.6.8 and 6.1.1.4'
H H 0.0000 0.0000 'International Tables Vol C Tables 4.2.6.8 and 6.1.1.4'
Cd Cd -0.8075 1.2024 'International Tables Vol C Tables 4.2.6.8 and 6.1.1.4'
N N 0.0061 0.0033 'International Tables Vol C Tables 4.2.6.8 and 6.1.1.4'
O O 0.0106 0.0060 'International Tables Vol C Tables 4.2.6.8 and 6.1.1.4'

loop_
_geom_angle_atom_site_label_1
_geom_angle_atom_site_label_2
_geom_angle_atom_site_label_3
_geom_angle
_geom_angle_site_symmetry_1
_geom_angle_site_symmetry_3
O1 Cd1 N1 133.68(9) . .
O1 Cd1 O6 87.47(9) . .
N1 Cd1 O6 99.39(10) . .
O1 Cd1 O4 89.28(7) . 1_554
N1 Cd1 O4 134.24(9) . 1_554
O6 Cd1 O4 97.05(9) . 1_554
O1 Cd1 O3 136.06(8) . 1_554
N1 Cd1 O3 89.63(9) . 1_554
O6 Cd1 O3 76.45(9) . 1_554
O4 Cd1 O3 53.56(7) 1_554 1_554
O1 Cd1 O4 84.62(8) . 2_776
N1 Cd1 O4 91.53(9) . 2_776
O6 Cd1 O4 169.08(9) . 2_776
O4 Cd1 O4 75.37(8) 1_554 2_776
O3 Cd1 O4 104.28(7) 1_554 2_776
C8 O4 Cd1 93.57(17) . 1_556
C8 O4 Cd1 118.70(18) . 2_776
Cd1 O4 Cd1 104.63(8) 1_556 2_776
C1 O1 Cd1 106.92(18) . .
C8 O3 Cd1 91.01(17) . 1_556
N3 N3 O5 125.5(4) 2_786 .
N3 N3 C4 117.5(3) 2_786 .
O5 N3 C4 117.0(4) . .
C11 N1 C9 106.2(3) . .
C11 N1 Cd1 128.0(2) . .
C9 N1 Cd1 125.0(2) . .
C11 N2 C10 107.5(3) . .
C11 N2 C13 127.2(3) . .
C10 N2 C13 125.0(3) . .
C3 C2 C7 119.3(3) . .
C3 C2 C1 119.0(2) . .
C7 C2 C1 121.5(3) . .
C2 C7 C6 120.4(3) . .
C3 C4 C5 120.9(3) . .
C3 C4 N3 115.9(2) . .
C5 C4 N3 123.0(3) . .
C5 C6 C7 120.3(3) . .
C5 C6 C8 119.4(3) . .
C7 C6 C8 120.2(3) . .
O2 C1 O1 123.9(3) . .
O2 C1 C2 120.4(3) . .
O1 C1 C2 115.7(3) . .
C6 C5 C4 119.1(3) . .
O3 C8 O4 121.9(3) . .
O3 C8 C6 119.7(3) . .
O4 C8 C6 118.4(3) . .
C4 C3 C2 119.9(3) . .
N1 C11 N2 110.2(3) . .
N1 C11 C12 125.5(3) . .
N2 C11 C12 124.2(3) . .
N2 C13 C14 113.2(3) . .
C9 C10 N2 106.2(3) . .
C10 C9 N1 109.9(3) . .
C14 C14 C13 127.7(9) 2_665 .

loop_
_geom_bond_atom_site_label_1
_geom_bond_atom_site_label_2
_geom_bond_distance
_geom_bond_site_symmetry_2
Cd1 O1 2.214(2) .
Cd1 N1 2.222(3) .
Cd1 O6 2.302(3) .
Cd1 O4 2.401(2) 1_554
Cd1 O3 2.464(2) 1_554
Cd1 O4 2.496(2) 2_776
O4 C8 1.261(4) .
O4 Cd1 2.401(2) 1_556
O4 Cd1 2.496(2) 2_776
O1 C1 1.259(4) .
O2 C1 1.237(4) .
O3 C8 1.248(4) .
O3 Cd1 2.464(2) 1_556
N3 N3 1.253(5) 2_786
N3 O5 1.285(6) .
N3 C4 1.438(4) .
N1 C11 1.329(4) .
N1 C9 1.375(4) .
N2 C11 1.349(4) .
N2 C10 1.381(5) .
N2 C13 1.467(5) .
C2 C3 1.389(4) .
C2 C7 1.390(4) .
C2 C1 1.512(4) .
C7 C6 1.394(4) .
C4 C3 1.389(4) .
C4 C5 1.390(4) .
C6 C5 1.384(4) .
C6 C8 1.502(4) .
C11 C12 1.479(5) .
C13 C14 1.473(6) .
C10 C9 1.343(6) .
C14 C14 1.294(10) 2_665

loop_
_geom_hbond_atom_site_label_D
_geom_hbond_atom_site_label_H
_geom_hbond_atom_site_label_A
_geom_hbond_distance_DH
_geom_hbond_distance_HA
_geom_hbond_distance_DA
_geom_hbond_angle_DHA
_geom_hbond_site_symmetry_A
O6 H6B O3 0.87 1.94 2.766(3) 159.5 2_676
O6 H6A O7 0.87 1.90 2.736(4) 161.3 .
O7 H7B O2 0.85 1.90 2.742(4) 173.0 2_676
O7 H7A O5 0.85 1.94 2.781(9) 171.9 1_455

loop_
_geom_torsion_atom_site_label_1
_geom_torsion_atom_site_label_2
_geom_torsion_atom_site_label_3
_geom_torsion_atom_site_label_4
_geom_torsion
_geom_torsion_site_symmetry_1
_geom_torsion_site_symmetry_4
C3 C2 C7 C6 -1.5(4) . .
C1 C2 C7 C6 174.2(3) . .
N3 N3 C4 C3 150.0(4) 2_786 .
O5 N3 C4 C3 -30.8(6) . .
N3 N3 C4 C5 -35.8(5) 2_786 .
O5 N3 C4 C5 143.4(5) . .
C2 C7 C6 C5 2.3(4) . .
C2 C7 C6 C8 -174.2(3) . .
Cd1 O1 C1 O2 -1.0(4) . .
Cd1 O1 C1 C2 177.34(19) . .
C3 C2 C1 O2 -178.4(3) . .
C7 C2 C1 O2 5.9(4) . .
C3 C2 C1 O1 3.2(4) . .
C7 C2 C1 O1 -172.5(3) . .
C7 C6 C5 C4 -0.4(4) . .
C8 C6 C5 C4 176.2(3) . .
C3 C4 C5 C6 -2.4(5) . .
N3 C4 C5 C6 -176.3(3) . .
Cd1 O3 C8 O4 0.5(3) 1_556 .
Cd1 O3 C8 C6 179.7(2) 1_556 .
Cd1 O4 C8 O3 -0.5(3) 1_556 .
Cd1 O4 C8 O3 108.3(3) 2_776 .
Cd1 O4 C8 C6 -179.7(2) 1_556 .
Cd1 O4 C8 C6 -70.9(3) 2_776 .
C5 C6 C8 O3 163.0(3) . .
C7 C6 C8 O3 -20.5(4) . .
C5 C6 C8 O4 -17.8(4) . .
C7 C6 C8 O4 158.7(3) . .
C5 C4 C3 C2 3.2(5) . .
N3 C4 C3 C2 177.6(3) . .
C7 C2 C3 C4 -1.2(4) . .
C1 C2 C3 C4 -177.0(3) . .
C9 N1 C11 N2 -1.1(4) . .
Cd1 N1 C11 N2 -171.1(2) . .
C9 N1 C11 C12 178.6(3) . .
Cd1 N1 C11 C12 8.7(5) . .
C10 N2 C11 N1 1.1(4) . .
C13 N2 C11 N1 175.3(3) . .
C10 N2 C11 C12 -178.6(3) . .
C13 N2 C11 C12 -4.5(5) . .
C11 N2 C13 C14 -76.6(7) . .
C10 N2 C13 C14 96.6(6) . .
C11 N2 C10 C9 -0.6(4) . .
C13 N2 C10 C9 -175.0(3) . .
N2 C10 C9 N1 -0.1(5) . .
C11 N1 C9 C10 0.7(4) . .
Cd1 N1 C9 C10 171.1(3) . .
N2 C13 C14 C14 -33.4(16) . 2_665
